data_7035392
loop_
_publ_author_name
'Platel, Rachel H.'
'Coogan, Michael P.'
'Platts, James A.'

_publ_section_title
;
 Stereoelectronic control of photophysics: red and yellow axial and
 equatorial anomers of a rhenium-quinoline complex.
;
_journal_issue 26
_journal_name_full 'Dalton transactions (Cambridge, England : 2003)'
_journal_page_first 11700
_journal_page_last 11704
_journal_paper_doi 10.1039/c5dt02136g
_journal_volume 44
_journal_year 2015
_chemical_formula_moiety 'C28 H26 Br N4 O3 Re, C7 H8'
_chemical_formula_sum 'C35 H34 Br N4 O3 Re'
_chemical_formula_weight 824.77
_chemical_name_systematic
;
 ?
;
_space_group_IT_number 2
_symmetry_cell_setting triclinic
_symmetry_space_group_name_Hall '-P 1'
_symmetry_space_group_name_H-M 'P -1'
_atom_sites_solution_hydrogens geom
_atom_sites_solution_primary direct
_atom_sites_solution_secondary difmap
_audit_creation_method SHELXL-97
_audit_update_record
;
2015-05-11 deposited with the CCDC.
2015-06-10 downloaded from the CCDC.
;
_cell_angle_alpha 71.987(3)
_cell_angle_beta 79.252(4)
_cell_angle_gamma 86.961(4)
_cell_formula_units_Z 2
_cell_length_a 8.9603(5)
_cell_length_b 11.1814(8)
_cell_length_c 17.0562(11)
_cell_measurement_reflns_used 21568
_cell_measurement_temperature 100(2)
_cell_measurement_theta_max 27.5
_cell_measurement_theta_min 2.3
_cell_volume 1596.55(18)
_computing_structure_refinement 'SHELXL-97 (Sheldrick, 2008)'
_diffrn_ambient_temperature 100(2)
_diffrn_measured_fraction_theta_full 0.998
_diffrn_measured_fraction_theta_max 0.998
_diffrn_measurement_device_type CCD
_diffrn_measurement_method 'profile data from \w-scans'
_diffrn_radiation_monochromator graphite
_diffrn_radiation_source 'fine-focus sealed tube'
_diffrn_radiation_type MoK\a
_diffrn_radiation_wavelength 0.71075
_diffrn_reflns_av_R_equivalents 0.0372
_diffrn_reflns_av_sigmaI/netI 0.0289
_diffrn_reflns_limit_h_max 11
_diffrn_reflns_limit_h_min -11
_diffrn_reflns_limit_k_max 14
_diffrn_reflns_limit_k_min -14
_diffrn_reflns_limit_l_max 21
_diffrn_reflns_limit_l_min -22
_diffrn_reflns_number 21710
_diffrn_reflns_theta_full 27.48
_diffrn_reflns_theta_max 27.48
_diffrn_reflns_theta_min 3.00
_exptl_absorpt_coefficient_mu 5.098
_exptl_absorpt_correction_T_max 1.000
_exptl_absorpt_correction_T_min 0.763
_exptl_absorpt_correction_type multi-scan
_exptl_absorpt_process_details
;
SADABS V2.10 (Sheldrick, G.M., 2003)
;
_exptl_crystal_colour Red
_exptl_crystal_density_diffrn 1.716
_exptl_crystal_density_method 'not measured'
_exptl_crystal_description Blade
_exptl_crystal_F_000 812
_exptl_crystal_size_max 0.23
_exptl_crystal_size_mid 0.09
_exptl_crystal_size_min 0.04
_refine_diff_density_max 1.357
_refine_diff_density_min -0.867
_refine_diff_density_rms 0.106
_refine_ls_extinction_method none
_refine_ls_goodness_of_fit_ref 1.046
_refine_ls_hydrogen_treatment mixed
_refine_ls_matrix_type full
_refine_ls_number_parameters 404
_refine_ls_number_reflns 7305
_refine_ls_number_restraints 0
_refine_ls_restrained_S_all 1.046
_refine_ls_R_factor_all 0.0243
_refine_ls_R_factor_gt 0.0233
_refine_ls_shift/su_max 0.002
_refine_ls_shift/su_mean 0.000
_refine_ls_structure_factor_coef Fsqd
_refine_ls_weighting_details 'calc w=1/[\s^2^(Fo^2^)+(0.0323P)^2^+1.4997P] where P=(Fo^2^+2Fc^2^)/3'
_refine_ls_weighting_scheme calc
_refine_ls_wR_factor_gt 0.0591
_refine_ls_wR_factor_ref 0.0597
_reflns_number_gt 7030
_reflns_number_total 7305
_reflns_threshold_expression >2\s(I)
_cod_data_source_file c5dt02136g2.cif
_cod_data_source_block 2013ncs0530
_cod_depositor_comments
;
The following automatic conversions were performed:

'_symmetry_cell_setting' value 'Triclinic' changed to 'triclinic'
according to
/usr/data/users/saulius/crontab/automatic-downloads/rss-feeds/RSC/lib/dictionaries/cif_core.dic
dictionary named 'cif_core.dic' version 2.4.2 from 2011-04-26.

'_exptl_absorpt_correction_type' value 'Multi-scan' changed to
'multi-scan' according to
/usr/data/users/saulius/crontab/automatic-downloads/rss-feeds/RSC/lib/dictionaries/cif_core.dic
dictionary named 'cif_core.dic' version 2.4.2 from 2011-04-26.

Automatic conversion script
Id: cif_fix_values 3271 2015-04-21 07:52:19Z andrius 

 Adding full bibliography for 7035390--7035393.cif.
;
_cod_database_code 7035392

loop_
_symmetry_equiv_pos_as_xyz
'x, y, z'
'-x, -y, -z'

loop_
_atom_site_label
_atom_site_type_symbol
_atom_site_fract_x
_atom_site_fract_y
_atom_site_fract_z
_atom_site_U_iso_or_equiv
_atom_site_adp_type
_atom_site_occupancy
_atom_site_symmetry_multiplicity
_atom_site_calc_flag
_atom_site_refinement_flags
Re1 Re 0.656592(10) 0.670233(8) 0.103830(6) 0.01677(4) Uani 1 1 d .
Br1 Br 0.48568(3) 0.71945(2) 0.232183(17) 0.02229(6) Uani 1 1 d .
O2 O 0.3983(2) 0.5199(2) 0.08295(15) 0.0342(5) Uani 1 1 d .
O3 O 0.5505(2) 0.89339(19) -0.03066(13) 0.0290(4) Uani 1 1 d .
N3 N 0.8470(2) 0.7564(2) 0.13549(14) 0.0173(4) Uani 1 1 d .
O1 O 0.8617(2) 0.5945(2) -0.03476(15) 0.0301(5) Uani 1 1 d .
C26 C 0.4956(3) 0.5765(3) 0.09047(18) 0.0239(5) Uani 1 1 d .
N1 N 0.7435(3) 0.5242(2) 0.20297(15) 0.0198(4) Uani 1 1 d .
C2 C 0.7576(3) 0.9720(2) 0.09901(16) 0.0202(5) Uani 1 1 d .
H2 H 0.6597 0.9437 0.0985 0.024 Uiso 1 1 calc R
C27 C 0.7914(3) 0.6195(3) 0.01482(17) 0.0232(6) Uani 1 1 d .
C28 C 0.5901(3) 0.8105(3) 0.02078(17) 0.0204(5) Uani 1 1 d .
N2 N 0.9729(3) 0.4643(2) 0.26622(14) 0.0206(4) Uani 1 1 d .
C15 C 0.9311(3) 0.3311(2) 0.28631(18) 0.0219(5) Uani 1 1 d .
H15A H 0.9639 0.2839 0.3397 0.026 Uiso 1 1 calc R
H15B H 0.9894 0.2982 0.2422 0.026 Uiso 1 1 calc R
N4 N 0.9804(3) 0.3596(2) 0.46724(14) 0.0212(4) Uani 1 1 d .
C10 C 0.9120(3) 0.5371(2) 0.19269(17) 0.0195(5) Uani 1 1 d .
H10 H 0.9585 0.5028 0.1461 0.023 Uiso 1 1 calc R
C5 C 1.0431(3) 1.0589(3) 0.10048(18) 0.0249(6) Uani 1 1 d .
H5 H 1.1399 1.0892 0.1010 0.030 Uiso 1 1 calc R
C11 C 0.7040(3) 0.3899(2) 0.21755(18) 0.0227(5) Uani 1 1 d .
H11A H 0.7497 0.3647 0.1675 0.027 Uiso 1 1 calc R
H11B H 0.5924 0.3813 0.2255 0.027 Uiso 1 1 calc R
C1 C 0.8749(3) 0.8842(2) 0.11715(16) 0.0184(5) Uani 1 1 d .
C3 C 0.7840(3) 1.0980(3) 0.08208(17) 0.0237(5) Uani 1 1 d .
H3 H 0.7038 1.1562 0.0705 0.028 Uiso 1 1 calc R
C9 C 0.9533(3) 0.6758(2) 0.16395(16) 0.0187(5) Uani 1 1 d .
C102 C 0.2811(3) 0.1923(3) 0.34516(19) 0.0281(6) Uani 1 1 d .
H102 H 0.2460 0.2377 0.3838 0.034 Uiso 1 1 calc R
C12 C 0.7610(3) 0.3021(2) 0.29461(18) 0.0227(5) Uani 1 1 d .
C14 C 0.7468(4) 0.1663(3) 0.2952(2) 0.0284(6) Uani 1 1 d .
H14A H 0.6407 0.1482 0.2957 0.043 Uiso 1 1 calc R
H14B H 0.7797 0.1091 0.3452 0.043 Uiso 1 1 calc R
H14C H 0.8109 0.1544 0.2449 0.043 Uiso 1 1 calc R
C16 C 0.9406(3) 0.5135(2) 0.33846(17) 0.0215(5) Uani 1 1 d .
H16A H 0.8328 0.4972 0.3656 0.026 Uiso 1 1 calc R
H16B H 0.9574 0.6056 0.3188 0.026 Uiso 1 1 calc R
C6 C 1.0197(3) 0.9279(3) 0.11927(16) 0.0202(5) Uani 1 1 d .
C8 C 1.0998(3) 0.7132(3) 0.16623(17) 0.0227(5) Uani 1 1 d .
H8 H 1.1740 0.6521 0.1844 0.027 Uiso 1 1 calc R
C17 C 1.0413(3) 0.4524(2) 0.40157(16) 0.0200(5) Uani 1 1 d .
C7 C 1.1335(3) 0.8385(3) 0.14188(17) 0.0240(5) Uani 1 1 d .
H7 H 1.2332 0.8654 0.1402 0.029 Uiso 1 1 calc R
C25 C 1.0701(3) 0.3027(2) 0.52596(17) 0.0223(5) Uani 1 1 d .
C13 C 0.6615(3) 0.3168(3) 0.37500(18) 0.0267(6) Uani 1 1 d .
H13A H 0.5652 0.2718 0.3860 0.040 Uiso 1 1 calc R
H13B H 0.6413 0.4062 0.3679 0.040 Uiso 1 1 calc R
H13C H 0.7148 0.2819 0.4223 0.040 Uiso 1 1 calc R
C106 C 0.3582(3) 0.0004(3) 0.3171(2) 0.0292(6) Uani 1 1 d .
H106 H 0.3767 -0.0874 0.3363 0.035 Uiso 1 1 calc R
C103 C 0.3046(3) 0.2556(3) 0.2596(2) 0.0288(6) Uani 1 1 d .
H103 H 0.2861 0.3434 0.2403 0.035 Uiso 1 1 calc R
C4 C 0.9283(3) 1.1421(3) 0.08167(18) 0.0255(6) Uani 1 1 d .
H4 H 0.9459 1.2298 0.0683 0.031 Uiso 1 1 calc R
C105 C 0.3817(3) 0.0627(3) 0.2320(2) 0.0289(6) Uani 1 1 d .
H105 H 0.4164 0.0175 0.1932 0.035 Uiso 1 1 calc R
C24 C 1.0052(4) 0.2030(3) 0.59638(18) 0.0276(6) Uani 1 1 d .
H24 H 0.9032 0.1775 0.6022 0.033 Uiso 1 1 calc R
C20 C 1.2222(3) 0.3410(3) 0.51803(18) 0.0248(6) Uani 1 1 d .
C18 C 1.1919(3) 0.4964(3) 0.38912(18) 0.0242(5) Uani 1 1 d .
H18 H 1.2306 0.5637 0.3408 0.029 Uiso 1 1 calc R
C104 C 0.3547(3) 0.1908(3) 0.20304(19) 0.0292(6) Uani 1 1 d .
H104 H 0.3707 0.2335 0.1446 0.035 Uiso 1 1 calc R
C19 C 1.2804(3) 0.4415(3) 0.44705(19) 0.0256(6) Uani 1 1 d .
H19 H 1.3813 0.4707 0.4397 0.031 Uiso 1 1 calc R
C101 C 0.3077(3) 0.0649(3) 0.37493(19) 0.0286(6) Uani 1 1 d .
C100 C 0.2834(5) -0.0020(3) 0.4680(2) 0.0431(8) Uani 1 1 d .
H10A H 0.2798 0.0599 0.4983 0.065 Uiso 1 1 calc R
H10B H 0.3673 -0.0604 0.4808 0.065 Uiso 1 1 calc R
H10C H 0.1873 -0.0489 0.4851 0.065 Uiso 1 1 calc R
C21 C 1.3059(4) 0.2764(3) 0.5817(2) 0.0317(6) Uani 1 1 d .
H21 H 1.4078 0.3006 0.5774 0.038 Uiso 1 1 calc R
C23 C 1.0907(4) 0.1434(3) 0.65629(19) 0.0329(7) Uani 1 1 d .
H23 H 1.0470 0.0762 0.7034 0.040 Uiso 1 1 calc R
C22 C 1.2416(4) 0.1800(3) 0.6490(2) 0.0357(7) Uani 1 1 d .
H22 H 1.2989 0.1376 0.6910 0.043 Uiso 1 1 calc R
H500 H 0.706(4) 0.543(3) 0.249(2) 0.025(8) Uiso 1 1 d .

loop_
_atom_site_aniso_label
_atom_site_aniso_U_11
_atom_site_aniso_U_22
_atom_site_aniso_U_33
_atom_site_aniso_U_23
_atom_site_aniso_U_13
_atom_site_aniso_U_12
Re1 0.01511(6) 0.01753(6) 0.01940(6) -0.00605(4) -0.00687(4) 0.00088(4)
Br1 0.01899(12) 0.02424(13) 0.02401(14) -0.00806(10) -0.00382(10) 0.00094(10)
O2 0.0270(11) 0.0406(13) 0.0405(13) -0.0160(10) -0.0102(9) -0.0103(9)
O3 0.0322(11) 0.0280(10) 0.0284(11) -0.0068(9) -0.0152(9) 0.0092(8)
N3 0.0146(10) 0.0209(10) 0.0190(10) -0.0083(8) -0.0056(8) 0.0010(8)
O1 0.0220(10) 0.0287(11) 0.0452(14) -0.0172(10) -0.0090(10) -0.0001(8)
C26 0.0217(13) 0.0246(13) 0.0252(14) -0.0067(11) -0.0054(10) 0.0004(10)
N1 0.0196(11) 0.0183(10) 0.0223(12) -0.0049(9) -0.0082(9) 0.0016(8)
C2 0.0180(12) 0.0237(12) 0.0202(13) -0.0082(10) -0.0037(10) -0.0005(10)
C27 0.0269(14) 0.0271(13) 0.0165(13) -0.0004(10) -0.0127(11) -0.0155(11)
C28 0.0184(12) 0.0240(12) 0.0222(13) -0.0108(10) -0.0056(10) -0.0004(10)
N2 0.0227(11) 0.0197(10) 0.0202(11) -0.0060(9) -0.0065(9) 0.0027(8)
C15 0.0230(13) 0.0206(12) 0.0239(13) -0.0086(10) -0.0070(10) 0.0046(10)
N4 0.0244(11) 0.0194(10) 0.0205(11) -0.0065(9) -0.0055(9) 0.0014(8)
C10 0.0146(11) 0.0239(12) 0.0218(13) -0.0080(10) -0.0073(9) 0.0051(9)
C5 0.0225(13) 0.0294(14) 0.0230(13) -0.0086(11) -0.0009(10) -0.0091(11)
C11 0.0250(13) 0.0178(12) 0.0269(14) -0.0071(10) -0.0088(11) 0.0017(10)
C1 0.0186(12) 0.0217(12) 0.0149(11) -0.0059(9) -0.0021(9) -0.0027(9)
C3 0.0236(13) 0.0242(13) 0.0237(14) -0.0089(11) -0.0032(10) 0.0020(10)
C9 0.0155(11) 0.0244(12) 0.0176(12) -0.0076(10) -0.0052(9) 0.0020(9)
C102 0.0283(14) 0.0285(14) 0.0310(15) -0.0151(12) -0.0040(12) 0.0014(11)
C12 0.0263(13) 0.0181(12) 0.0244(14) -0.0064(10) -0.0074(11) 0.0028(10)
C14 0.0364(16) 0.0191(12) 0.0311(15) -0.0072(11) -0.0104(12) 0.0013(11)
C16 0.0227(13) 0.0214(12) 0.0217(13) -0.0080(10) -0.0058(10) 0.0048(10)
C6 0.0194(12) 0.0255(13) 0.0159(12) -0.0065(10) -0.0023(9) -0.0041(10)
C8 0.0160(12) 0.0305(14) 0.0222(13) -0.0077(11) -0.0060(10) 0.0015(10)
C17 0.0231(12) 0.0207(12) 0.0188(12) -0.0088(10) -0.0064(10) 0.0030(10)
C7 0.0162(12) 0.0346(15) 0.0208(13) -0.0064(11) -0.0050(10) -0.0034(10)
C25 0.0299(14) 0.0199(12) 0.0182(13) -0.0070(10) -0.0061(10) 0.0053(10)
C13 0.0260(14) 0.0244(13) 0.0273(15) -0.0058(11) -0.0026(11) 0.0005(11)
C106 0.0308(15) 0.0231(13) 0.0353(16) -0.0105(12) -0.0074(12) 0.0006(11)
C103 0.0257(14) 0.0250(13) 0.0350(16) -0.0080(12) -0.0068(12) 0.0029(11)
C4 0.0277(14) 0.0247(13) 0.0243(14) -0.0091(11) -0.0006(11) -0.0065(11)
C105 0.0294(15) 0.0294(14) 0.0305(15) -0.0141(12) -0.0034(12) 0.0003(11)
C24 0.0368(16) 0.0238(13) 0.0225(14) -0.0080(11) -0.0046(12) 0.0012(12)
C20 0.0292(14) 0.0261(13) 0.0247(14) -0.0135(11) -0.0113(11) 0.0081(11)
C18 0.0232(13) 0.0236(13) 0.0262(14) -0.0097(11) -0.0022(11) 0.0009(10)
C104 0.0309(15) 0.0293(14) 0.0267(15) -0.0066(12) -0.0061(12) -0.0004(12)
C19 0.0212(13) 0.0284(14) 0.0321(15) -0.0151(12) -0.0074(11) 0.0021(10)
C101 0.0305(15) 0.0281(14) 0.0277(15) -0.0081(12) -0.0066(12) -0.0025(11)
C100 0.063(2) 0.0367(18) 0.0261(17) -0.0054(14) -0.0056(16) -0.0032(16)
C21 0.0332(16) 0.0343(15) 0.0346(17) -0.0166(13) -0.0160(13) 0.0105(12)
C23 0.0517(19) 0.0250(14) 0.0214(14) -0.0058(11) -0.0094(13) 0.0087(13)
C22 0.055(2) 0.0299(15) 0.0284(16) -0.0123(13) -0.0216(15) 0.0175(14)

loop_
_atom_type_symbol
_atom_type_description
_atom_type_scat_dispersion_real
_atom_type_scat_dispersion_imag
_atom_type_scat_source
C C 0.0033 0.0016 'International Tables Vol C Tables 4.2.6.8 and 6.1.1.4'
H H 0.0000 0.0000 'International Tables Vol C Tables 4.2.6.8 and 6.1.1.4'
Br Br -0.2901 2.4595 'International Tables Vol C Tables 4.2.6.8 and 6.1.1.4'
N N 0.0061 0.0033 'International Tables Vol C Tables 4.2.6.8 and 6.1.1.4'
O O 0.0106 0.0060 'International Tables Vol C Tables 4.2.6.8 and 6.1.1.4'
Re Re -1.0185 7.2310 'International Tables Vol C Tables 4.2.6.8 and 6.1.1.4'

loop_
_geom_angle_atom_site_label_1
_geom_angle_atom_site_label_2
_geom_angle_atom_site_label_3
_geom_angle
C28 Re1 C26 86.78(11)
C28 Re1 C27 89.66(11)
C26 Re1 C27 89.02(11)
C28 Re1 N1 174.04(9)
C26 Re1 N1 98.75(10)
C27 Re1 N1 92.65(10)
C28 Re1 N3 101.21(9)
C26 Re1 N3 171.84(10)
C27 Re1 N3 92.67(9)
N1 Re1 N3 73.21(8)
C28 Re1 Br1 95.61(8)
C26 Re1 Br1 91.10(9)
C27 Re1 Br1 174.73(8)
N1 Re1 Br1 82.13(7)
N3 Re1 Br1 86.48(6)
C9 N3 C1 118.2(2)
C9 N3 Re1 114.54(17)
C1 N3 Re1 126.57(16)
O2 C26 Re1 179.6(3)
C11 N1 C10 109.4(2)
C11 N1 Re1 118.90(16)
C10 N1 Re1 110.29(16)
C11 N1 H500 107(2)
C10 N1 H500 106(2)
Re1 N1 H500 104(2)
C3 C2 C1 120.4(2)
C3 C2 H2 119.8
C1 C2 H2 119.8
O1 C27 Re1 177.9(3)
O3 C28 Re1 178.4(2)
C10 N2 C15 108.9(2)
C10 N2 C16 115.7(2)
C15 N2 C16 114.2(2)
N2 C15 C12 116.7(2)
N2 C15 H15A 108.1
C12 C15 H15A 108.1
N2 C15 H15B 108.1
C12 C15 H15B 108.1
H15A C15 H15B 107.3
C17 N4 C25 117.5(2)
N2 C10 N1 113.3(2)
N2 C10 C9 113.6(2)
N1 C10 C9 108.9(2)
N2 C10 H10 106.8
N1 C10 H10 106.8
C9 C10 H10 106.8
C4 C5 C6 120.8(2)
C4 C5 H5 119.6
C6 C5 H5 119.6
N1 C11 C12 111.8(2)
N1 C11 H11A 109.3
C12 C11 H11A 109.3
N1 C11 H11B 109.3
C12 C11 H11B 109.3
H11A C11 H11B 107.9
N3 C1 C2 120.2(2)
N3 C1 C6 120.7(2)
C2 C1 C6 119.0(2)
C2 C3 C4 120.8(3)
C2 C3 H3 119.6
C4 C3 H3 119.6
N3 C9 C8 123.3(2)
N3 C9 C10 116.7(2)
C8 C9 C10 119.9(2)
C101 C102 C103 121.2(3)
C101 C102 H102 119.4
C103 C102 H102 119.4
C14 C12 C11 108.8(2)
C14 C12 C13 108.1(2)
C11 C12 C13 109.8(2)
C14 C12 C15 108.2(2)
C11 C12 C15 108.1(2)
C13 C12 C15 113.7(2)
C12 C14 H14A 109.5
C12 C14 H14B 109.5
H14A C14 H14B 109.5
C12 C14 H14C 109.5
H14A C14 H14C 109.5
H14B C14 H14C 109.5
N2 C16 C17 111.0(2)
N2 C16 H16A 109.4
C17 C16 H16A 109.4
N2 C16 H16B 109.4
C17 C16 H16B 109.4
H16A C16 H16B 108.0
C7 C6 C5 122.6(2)
C7 C6 C1 118.5(2)
C5 C6 C1 118.9(2)
C7 C8 C9 119.0(2)
C7 C8 H8 120.5
C9 C8 H8 120.5
N4 C17 C18 123.4(2)
N4 C17 C16 116.5(2)
C18 C17 C16 120.0(2)
C8 C7 C6 119.7(2)
C8 C7 H7 120.1
C6 C7 H7 120.1
N4 C25 C24 117.7(3)
N4 C25 C20 122.5(2)
C24 C25 C20 119.8(3)
C12 C13 H13A 109.5
C12 C13 H13B 109.5
H13A C13 H13B 109.5
C12 C13 H13C 109.5
H13A C13 H13C 109.5
H13B C13 H13C 109.5
C105 C106 C101 120.7(3)
C105 C106 H106 119.6
C101 C106 H106 119.6
C104 C103 C102 119.9(3)
C104 C103 H103 120.1
C102 C103 H103 120.1
C5 C4 C3 120.0(3)
C5 C4 H4 120.0
C3 C4 H4 120.0
C106 C105 C104 120.3(3)
C106 C105 H105 119.9
C104 C105 H105 119.9
C23 C24 C25 119.6(3)
C23 C24 H24 120.2
C25 C24 H24 120.2
C19 C20 C25 117.4(2)
C19 C20 C21 124.2(3)
C25 C20 C21 118.4(3)
C19 C18 C17 119.3(3)
C19 C18 H18 120.3
C17 C18 H18 120.3
C103 C104 C105 119.5(3)
C103 C104 H104 120.2
C105 C104 H104 120.2
C18 C19 C20 119.8(3)
C18 C19 H19 120.1
C20 C19 H19 120.1
C102 C101 C106 118.3(3)
C102 C101 C100 120.5(3)
C106 C101 C100 121.1(3)
C101 C100 H10A 109.5
C101 C100 H10B 109.5
H10A C100 H10B 109.5
C101 C100 H10C 109.5
H10A C100 H10C 109.5
H10B C100 H10C 109.5
C22 C21 C20 120.9(3)
C22 C21 H21 119.5
C20 C21 H21 119.5
C24 C23 C22 121.1(3)
C24 C23 H23 119.4
C22 C23 H23 119.4
C21 C22 C23 120.1(3)
C21 C22 H22 119.9
C23 C22 H22 119.9

loop_
_geom_bond_atom_site_label_1
_geom_bond_atom_site_label_2
_geom_bond_distance
Re1 C28 1.913(3)
Re1 C26 1.914(3)
Re1 C27 1.965(3)
Re1 N1 2.186(2)
Re1 N3 2.229(2)
Re1 Br1 2.6165(3)
O2 C26 1.152(3)
O3 C28 1.155(3)
N3 C9 1.329(3)
N3 C1 1.390(3)
O1 C27 1.058(4)
N1 C11 1.495(3)
N1 C10 1.497(3)
N1 H500 0.87(4)
C2 C3 1.373(4)
C2 C1 1.410(4)
C2 H2 0.9500
N2 C10 1.452(3)
N2 C15 1.474(3)
N2 C16 1.474(3)
C15 C12 1.546(4)
C15 H15A 0.9900
C15 H15B 0.9900
N4 C17 1.320(3)
N4 C25 1.381(3)
C10 C9 1.519(4)
C10 H10 1.0000
C5 C4 1.365(4)
C5 C6 1.418(4)
C5 H5 0.9500
C11 C12 1.533(4)
C11 H11A 0.9900
C11 H11B 0.9900
C1 C6 1.422(3)
C3 C4 1.406(4)
C3 H3 0.9500
C9 C8 1.410(3)
C102 C101 1.381(4)
C102 C103 1.391(4)
C102 H102 0.9500
C12 C14 1.527(4)
C12 C13 1.540(4)
C14 H14A 0.9800
C14 H14B 0.9800
C14 H14C 0.9800
C16 C17 1.510(4)
C16 H16A 0.9900
C16 H16B 0.9900
C6 C7 1.409(4)
C8 C7 1.366(4)
C8 H8 0.9500
C17 C18 1.417(4)
C7 H7 0.9500
C25 C24 1.415(4)
C25 C20 1.421(4)
C13 H13A 0.9800
C13 H13B 0.9800
C13 H13C 0.9800
C106 C105 1.384(4)
C106 C101 1.391(4)
C106 H106 0.9500
C103 C104 1.377(4)
C103 H103 0.9500
C4 H4 0.9500
C105 C104 1.388(4)
C105 H105 0.9500
C24 C23 1.376(4)
C24 H24 0.9500
C20 C19 1.409(4)
C20 C21 1.423(4)
C18 C19 1.360(4)
C18 H18 0.9500
C104 H104 0.9500
C19 H19 0.9500
C101 C100 1.509(4)
C100 H10A 0.9800
C100 H10B 0.9800
C100 H10C 0.9800
C21 C22 1.365(5)
C21 H21 0.9500
C23 C22 1.405(5)
C23 H23 0.9500
C22 H22 0.9500
